data_4131886
loop_
_publ_author_name
'Jin, Mingoo'
'Sumitani, Toshiki'
'Sato, Hiroyasu'
'Seki, Tomohiro'
'Ito, Hajime'

_publ_section_title
;
 Mechanical-Stimulation-Triggered and Solvent-Vapor-Induced Reverse
 Single-Crystal-to-Single-Crystal Phase Transitions with Alterations of
 the Luminescence Color.
;
_journal_issue 8
_journal_name_full 'Journal of the American Chemical Society'
_journal_page_first 2875
_journal_page_last 2879
_journal_paper_doi 10.1021/jacs.7b12455
_journal_volume 140
_journal_year 2018
_chemical_absolute_configuration 'CHOOSE rm ad rmad syn or unk'
_chemical_formula_moiety 'C26 H23 Au F3 N O2'
_chemical_formula_sum 'C26 H23 Au F3 N O2'
_chemical_formula_weight 635.44
_space_group_crystal_system orthorhombic
_space_group_IT_number 33
_space_group_name_Hall 'P 2c -2n'
_space_group_name_H-M_alt 'P n a 21'
_atom_sites_solution_hydrogens geom
_atom_sites_solution_primary direct
_atom_sites_solution_secondary difmap
_cell_angle_alpha 90.0000
_cell_angle_beta 90.0000
_cell_angle_gamma 90.0000
_cell_formula_units_Z 4
_cell_length_a 6.4976(3)
_cell_length_b 14.3530(7)
_cell_length_c 24.8911(12)
_cell_measurement_reflns_used 4122
_cell_measurement_temperature 93
_cell_measurement_theta_max 28.65
_cell_measurement_theta_min 3.45
_cell_volume 2321.35(19)
_computing_cell_refinement 'CrysAlisPro 1.171.39.27b (Rigaku OD, 2015)'
_computing_data_collection 'CrysAlisPro 1.171.39.27b (Rigaku OD, 2015)'
_computing_data_reduction 'CrysAlisPro 1.171.39.27b (Rigaku OD, 2015)'
_computing_molecular_graphics 'CrystalStructure 5.0rc6'
_computing_publication_material 'CrystalStructure 5.0rc6 (Rigaku, 2017)'
_computing_structure_refinement 'SHELXL Version 2017/1 (Sheldrick, 2008)'
_computing_structure_solution 'SHELXT Version 2014/5 (Sheldrick, 2014)'
_diffrn_ambient_temperature 93
_diffrn_detector_area_resol_mean 5.811
_diffrn_measured_fraction_theta_full 0.999
_diffrn_measured_fraction_theta_max 0.883
_diffrn_measurement_device_type 'Rigaku XtaLAB PRO'
_diffrn_measurement_method \w
_diffrn_radiation_type 'Mo K\a'
_diffrn_radiation_wavelength 0.71073
_diffrn_reflns_av_R_equivalents 0.0429
_diffrn_reflns_Laue_measured_fraction_full 0.999
_diffrn_reflns_Laue_measured_fraction_max 0.883
_diffrn_reflns_limit_h_max -9999
_diffrn_reflns_limit_h_min 9999
_diffrn_reflns_limit_k_max -9999
_diffrn_reflns_limit_k_min 9999
_diffrn_reflns_limit_l_max -9999
_diffrn_reflns_limit_l_min 9999
_diffrn_reflns_number 14821
_diffrn_reflns_point_group_measured_fraction_full 0.966
_diffrn_reflns_point_group_measured_fraction_max 0.805
_diffrn_reflns_theta_full 25.242
_diffrn_reflns_theta_max 29.270
_diffrn_standards_number 0
_exptl_absorpt_coefficient_mu 6.407
_exptl_absorpt_correction_T_max 0.903
_exptl_absorpt_correction_T_min 0.510
_exptl_absorpt_correction_type multi-scan
_exptl_absorpt_process_details
;
CrysAlisPro 1.171.39.27b (Rigaku Oxford Diffraction, 2015)
Empirical absorption correction using spherical harmonics,
 implemented in SCALE3 ABSPACK scaling algorithm.
;
_exptl_crystal_colour colourless
_exptl_crystal_density_diffrn 1.818
_exptl_crystal_density_method 'not measured'
_exptl_crystal_description needle
_exptl_crystal_F_000 1232.00
_exptl_crystal_size_max 0.236
_exptl_crystal_size_mid 0.028
_exptl_crystal_size_min 0.016
_refine_diff_density_max 1.63
_refine_diff_density_min -2.03
_refine_ls_abs_structure_details
;
 Flack x determined using 1640 quotients [(I+)-(I-)]/[(I+)+(I-)]
 (Parsons, Flack and Wagner, Acta Cryst. B69 (2013) 249-259).
;
_refine_ls_abs_structure_Flack -0.006(7)
_refine_ls_extinction_method none
_refine_ls_goodness_of_fit_ref 1.022
_refine_ls_hydrogen_treatment constr
_refine_ls_number_parameters 309
_refine_ls_number_reflns 5104
_refine_ls_number_restraints 26
_refine_ls_R_factor_all 0.0533
_refine_ls_R_factor_gt 0.0369
_refine_ls_shift/su_max 0.000
_refine_ls_structure_factor_coef Fsqd
_refine_ls_weighting_details 'w = 1/[\s^2^(Fo^2^)+(0.0309P)^2^+11.8479P] where P=(Fo^2^+2Fc^2^)/3'
_refine_ls_weighting_scheme calc
_refine_ls_wR_factor_gt 0.0767
_refine_ls_wR_factor_ref 0.0812
_reflns_Friedel_coverage 0.784
_reflns_Friedel_fraction_full 0.932
_reflns_Friedel_fraction_max 0.723
_reflns_number_gt 4157
_reflns_number_total 5104
_reflns_threshold_expression F^2^>2.0\s(F^2^)
_cod_data_source_file ja7b12455_si_002.cif
_cod_data_source_block 3G/MeOH
_cod_database_code 4131886

loop_
_space_group_symop_id
_space_group_symop_operation_xyz
1 +X,+Y,+Z
2 -X,-Y,1/2+Z
3 1/2-X,1/2+Y,1/2+Z
4 1/2+X,1/2-Y,+Z

loop_
_atom_site_label
_atom_site_type_symbol
_atom_site_fract_x
_atom_site_fract_y
_atom_site_fract_z
_atom_site_U_iso_or_equiv
_atom_site_adp_type
_atom_site_occupancy
_atom_site_site_symmetry_order
_atom_site_calc_flag
_atom_site_refinement_flags_posn
_atom_site_refinement_flags_adp
_atom_site_refinement_flags_occupancy
_atom_site_disorder_assembly
_atom_site_disorder_group
Au1 Au 0.39811(5) 0.22800(2) 0.57559(2) 0.02124(11) Uani 1 1 d . . . . .
C1 C 0.4324(17) 0.1039(8) 0.6159(4) 0.024(2) Uani 1 1 d . . . . .
C11 C 0.4329(18) 0.6126(8) 0.4207(5) 0.026(3) Uani 1 1 d . . . . .
H11 H 0.509446 0.629477 0.389649 0.032 Uiso 1 1 calc R U . . .
C8 C 0.3747(17) 0.3494(8) 0.5363(4) 0.024(2) Uani 1 1 d . . . . .
C2 C 0.3024(18) 0.0289(7) 0.6075(4) 0.024(2) Uani 1 1 d . . . . .
H2 H 0.185989 0.035737 0.584752 0.028 Uiso 1 1 calc R U . . .
N1 N 0.3679(13) 0.4187(6) 0.5151(4) 0.0189(18) Uani 1 1 d . . . . .
C21 C 0.569(2) 0.3599(9) 0.2607(5) 0.035(3) Uani 1 1 d . . . . .
H21 H 0.560278 0.339507 0.224469 0.042 Uiso 1 1 calc R U . . .
C6 C 0.5968(19) 0.0911(8) 0.6507(4) 0.029(2) Uani 1 1 d . . . . .
H6 H 0.688092 0.141686 0.656957 0.035 Uiso 1 1 calc R U . . .
C4 C 0.5038(19) -0.0682(8) 0.6661(5) 0.028(3) Uani 1 1 d . . . . .
H4 H 0.529544 -0.126885 0.682473 0.034 Uiso 1 1 calc R U . . .
C3 C 0.3413(16) -0.0574(8) 0.6324(5) 0.024(2) Uani 1 1 d . . . . .
C14 C 0.2093(18) 0.5691(7) 0.5126(4) 0.025(2) Uani 1 1 d . . . . .
H14 H 0.134327 0.553787 0.544169 0.030 Uiso 1 1 calc R U . . .
C10 C 0.4612(17) 0.5250(7) 0.4438(4) 0.022(2) Uani 1 1 d . . . . .
C5 C 0.6327(18) 0.0072(8) 0.6767(5) 0.031(3) Uani 1 1 d . . . . .
H5 H 0.743608 0.001206 0.701296 0.037 Uiso 1 1 calc R U . . .
C12 C 0.292(2) 0.6760(8) 0.4429(5) 0.032(3) Uani 1 1 d . . . . .
H12 H 0.271491 0.734820 0.426282 0.038 Uiso 1 1 calc R U . . .
C9 C 0.3469(15) 0.5062(7) 0.4901(4) 0.020(2) Uani 1 1 d . . . . .
C23 C 0.4221(17) 0.4471(8) 0.3341(4) 0.026(2) Uani 1 1 d . . . . .
H23 H 0.314367 0.484851 0.347932 0.031 Uiso 1 1 calc R U . . .
C22 C 0.411(2) 0.4153(8) 0.2828(4) 0.029(2) Uani 1 1 d . . . . .
H22 H 0.294583 0.430714 0.261398 0.035 Uiso 1 1 calc R U . . .
C19 C 0.7478(17) 0.3666(8) 0.3465(5) 0.026(3) Uani 1 1 d . . . . .
C15 C 0.6133(17) 0.4573(7) 0.4217(4) 0.023(2) Uani 1 1 d . . . . .
C24 C 0.5935(18) 0.4246(7) 0.3674(4) 0.025(2) Uani 1 1 d . . . . .
C17 C 0.9261(18) 0.3665(9) 0.4309(5) 0.031(3) Uani 1 1 d . . . . .
H17 H 1.035331 0.345473 0.453199 0.037 Uiso 1 1 calc R U . . .
C20 C 0.734(2) 0.3356(8) 0.2918(5) 0.033(3) Uani 1 1 d . . . . .
H20 H 0.839975 0.297965 0.277028 0.039 Uiso 1 1 calc R U . . .
C18 C 0.9146(19) 0.3385(8) 0.3785(5) 0.032(3) Uani 1 1 d . . . . .
H18 H 1.019219 0.299976 0.363805 0.038 Uiso 1 1 calc R U . . .
C13 C 0.1848(19) 0.6537(8) 0.4883(5) 0.028(2) Uani 1 1 d . . . . .
H13 H 0.091554 0.697697 0.503106 0.034 Uiso 1 1 calc R U . . .
C16 C 0.7747(18) 0.4268(8) 0.4516(5) 0.029(3) Uani 1 1 d . . . . .
H16 H 0.785852 0.446969 0.487786 0.035 Uiso 1 1 calc R U . . .
F1 F 0.229(2) -0.1647(8) 0.5668(7) 0.046(4) Uani 0.75 1 d . U P A 1
F2 F 0.0022(12) -0.1148(5) 0.6191(3) 0.0438(18) Uani 1 1 d . U . . .
F3 F 0.2257(13) -0.2094(5) 0.6517(4) 0.030(2) Uani 0.75 1 d . U P A 1
C7 C 0.203(2) -0.1375(9) 0.6185(6) 0.036(3) Uani 1 1 d . U . . .
O2 O 0.582(2) 0.3253(8) 0.7804(4) 0.075(4) Uani 1 1 d . . . . .
H2A H 0.461619 0.306279 0.785233 0.113 Uiso 1 1 calc R U . . .
O1 O 0.795(2) 0.6637(9) 0.3191(5) 0.079(4) Uani 1 1 d . . . . .
H1 H 0.833534 0.714728 0.332187 0.119 Uiso 1 1 calc R U . . .
C26 C 0.614(2) 0.3422(10) 0.7264(5) 0.049(4) Uani 1 1 d . . . . .
H26A H 0.530610 0.298862 0.705103 0.074 Uiso 1 1 calc R U . . .
H26B H 0.759837 0.333228 0.717768 0.074 Uiso 1 1 calc R U . . .
H26C H 0.573880 0.406338 0.717960 0.074 Uiso 1 1 calc R U . . .
C25 C 0.950(2) 0.5976(12) 0.3256(7) 0.055(4) Uani 1 1 d . . . . .
H25A H 0.939712 0.550725 0.297062 0.082 Uiso 1 1 calc R U . . .
H25B H 0.935031 0.567239 0.360634 0.082 Uiso 1 1 calc R U . . .
H25C H 1.084651 0.628234 0.323605 0.082 Uiso 1 1 calc R U . . .
F4 F 0.294(3) -0.2231(12) 0.6058(7) 0.018(5) Uiso 0.351(19) 1 d . U P A 2
F5 F 0.298(7) -0.189(3) 0.571(3) 0.019(10) Uiso 0.149(19) 1 d . U P A 3

loop_
_atom_site_aniso_label
_atom_site_aniso_U_11
_atom_site_aniso_U_22
_atom_site_aniso_U_33
_atom_site_aniso_U_23
_atom_site_aniso_U_13
_atom_site_aniso_U_12
Au1 0.02358(16) 0.01705(16) 0.02308(16) 0.0025(4) -0.0043(5) 0.00235(15)
C1 0.034(7) 0.021(5) 0.018(5) -0.006(4) 0.000(5) 0.007(5)
C11 0.035(7) 0.018(5) 0.026(6) 0.003(5) 0.000(5) -0.005(5)
C8 0.030(6) 0.021(6) 0.022(5) -0.004(5) 0.004(5) -0.001(5)
C2 0.028(5) 0.019(5) 0.024(5) 0.002(4) 0.001(5) 0.012(5)
N1 0.022(5) 0.014(4) 0.020(4) 0.002(4) 0.002(4) 0.000(4)
C21 0.054(9) 0.027(6) 0.022(6) -0.001(5) 0.006(6) -0.010(6)
C6 0.035(6) 0.024(6) 0.029(6) 0.001(5) 0.000(5) 0.010(6)
C4 0.035(7) 0.022(6) 0.027(6) 0.008(5) 0.005(5) 0.010(5)
C3 0.025(6) 0.020(5) 0.027(5) -0.002(5) 0.009(4) 0.006(4)
C14 0.031(6) 0.021(5) 0.023(5) 0.002(4) 0.007(5) 0.003(5)
C10 0.026(5) 0.013(5) 0.029(5) 0.002(4) -0.003(5) -0.002(4)
C5 0.029(7) 0.028(6) 0.035(6) 0.002(5) -0.005(5) 0.001(5)
C12 0.045(7) 0.013(5) 0.038(6) -0.002(5) -0.006(6) 0.002(5)
C9 0.026(6) 0.013(5) 0.023(5) 0.002(4) -0.002(4) -0.003(4)
C23 0.027(6) 0.022(5) 0.028(5) 0.004(5) -0.003(5) -0.004(5)
C22 0.041(7) 0.023(5) 0.024(5) 0.004(5) -0.004(5) -0.002(6)
C19 0.028(6) 0.016(5) 0.034(6) 0.004(5) 0.014(5) -0.007(4)
C15 0.027(5) 0.014(5) 0.028(5) 0.002(4) 0.005(5) -0.006(5)
C24 0.031(5) 0.016(5) 0.029(5) 0.003(4) 0.009(5) -0.003(5)
C17 0.026(6) 0.035(7) 0.032(6) 0.008(5) -0.003(5) -0.001(5)
C20 0.048(8) 0.017(6) 0.034(6) 0.001(5) 0.015(6) -0.005(5)
C18 0.026(6) 0.020(5) 0.049(7) 0.003(5) 0.010(6) 0.005(5)
C13 0.033(6) 0.018(5) 0.034(6) -0.005(5) -0.005(5) -0.001(5)
C16 0.027(6) 0.033(7) 0.028(6) 0.002(5) 0.001(5) -0.002(5)
F1 0.054(7) 0.035(6) 0.049(9) -0.028(6) 0.018(7) -0.017(5)
F2 0.038(4) 0.032(4) 0.061(5) 0.010(4) -0.005(4) -0.007(3)
F3 0.029(4) 0.007(4) 0.054(5) 0.012(3) -0.002(4) 0.000(3)
C7 0.040(5) 0.027(5) 0.040(6) 0.001(5) 0.009(5) -0.002(5)
O2 0.123(11) 0.052(7) 0.050(6) 0.008(6) 0.016(7) 0.003(7)
O1 0.085(9) 0.071(9) 0.081(9) 0.016(7) -0.004(8) -0.003(8)
C26 0.068(10) 0.045(8) 0.033(7) 0.003(6) 0.001(7) 0.002(8)
C25 0.054(10) 0.048(9) 0.062(10) 0.009(8) 0.004(8) -0.003(7)

loop_
_atom_type_symbol
_atom_type_description
_atom_type_scat_dispersion_real
_atom_type_scat_dispersion_imag
_atom_type_scat_source
_atom_type_scat_dispersion_source
C C 0.0030 0.0020 'International Tables Vol.C Table 6.1.1.4.' 'International Tables Vol.C Table 4.2.6.8.'
H H 0.0000 0.0000 'International Tables Vol.C Table 6.1.1.4.' 'International Tables Vol.C Table 4.2.6.8.'
Au Au -2.0130 8.8020 'International Tables Vol.C Table 6.1.1.4.' 'International Tables Vol.C Table 4.2.6.8.'
F F 0.0170 0.0100 'International Tables Vol.C Table 6.1.1.4.' 'International Tables Vol.C Table 4.2.6.8.'
N N 0.0060 0.0030 'International Tables Vol.C Table 6.1.1.4.' 'International Tables Vol.C Table 4.2.6.8.'
O O 0.0110 0.0060 'International Tables Vol.C Table 6.1.1.4.' 'International Tables Vol.C Table 4.2.6.8.'

loop_
_geom_angle_atom_site_label_1
_geom_angle_atom_site_label_2
_geom_angle_atom_site_label_3
_geom_angle
_geom_angle_site_symmetry_1
_geom_angle_site_symmetry_3
C8 Au1 C1 178.1(4) . .
C8 Au1 Au1 84.8(3) . 4
C1 Au1 Au1 93.4(3) . 4
C8 Au1 Au1 76.1(3) . 4_455
C1 Au1 Au1 105.8(3) . 4_455
Au1 Au1 Au1 158.00(2) 4 4_455
C2 C1 C6 117.4(11) . .
C2 C1 Au1 122.3(8) . .
C6 C1 Au1 120.2(9) . .
C10 C11 C12 120.5(11) . .
C10 C11 H11 119.8 . .
C12 C11 H11 119.8 . .
N1 C8 Au1 177.5(10) . .
C1 C2 C3 120.5(10) . .
C1 C2 H2 119.7 . .
C3 C2 H2 119.7 . .
C8 N1 C9 176.3(11) . .
C20 C21 C22 119.6(11) . .
C20 C21 H21 120.2 . .
C22 C21 H21 120.2 . .
C5 C6 C1 122.4(12) . .
C5 C6 H6 118.8 . .
C1 C6 H6 118.8 . .
C3 C4 C5 119.6(11) . .
C3 C4 H4 120.2 . .
C5 C4 H4 120.2 . .
C4 C3 C2 120.8(11) . .
C4 C3 C7 121.5(11) . .
C2 C3 C7 117.6(11) . .
C13 C14 C9 118.3(10) . .
C13 C14 H14 120.9 . .
C9 C14 H14 120.9 . .
C11 C10 C9 116.4(10) . .
C11 C10 C15 121.5(10) . .
C9 C10 C15 122.0(9) . .
C6 C5 C4 119.1(11) . .
C6 C5 H5 120.5 . .
C4 C5 H5 120.5 . .
C13 C12 C11 120.5(11) . .
C13 C12 H12 119.8 . .
C11 C12 H12 119.8 . .
C14 C9 C10 123.3(10) . .
C14 C9 N1 117.7(9) . .
C10 C9 N1 119.0(9) . .
C22 C23 C24 120.9(11) . .
C22 C23 H23 119.6 . .
C24 C23 H23 119.6 . .
C23 C22 C21 121.1(11) . .
C23 C22 H22 119.4 . .
C21 C22 H22 119.4 . .
C24 C19 C18 120.8(11) . .
C24 C19 C20 119.4(11) . .
C18 C19 C20 119.9(11) . .
C16 C15 C24 118.6(11) . .
C16 C15 C10 121.3(10) . .
C24 C15 C10 120.1(10) . .
C19 C24 C23 118.5(10) . .
C19 C24 C15 118.6(11) . .
C23 C24 C15 122.9(10) . .
C18 C17 C16 119.4(11) . .
C18 C17 H17 120.3 . .
C16 C17 H17 120.3 . .
C21 C20 C19 120.4(11) . .
C21 C20 H20 119.8 . .
C19 C20 H20 119.8 . .
C17 C18 C19 119.9(11) . .
C17 C18 H18 120.0 . .
C19 C18 H18 120.0 . .
C12 C13 C14 121.0(11) . .
C12 C13 H13 119.5 . .
C14 C13 H13 119.5 . .
C15 C16 C17 122.6(11) . .
C15 C16 H16 118.7 . .
C17 C16 H16 118.7 . .
F3 C7 F2 106.9(10) . .
F3 C7 F1 110.6(11) . .
F2 C7 F1 101.9(13) . .
F2 C7 F4 128.9(13) . .
F3 C7 C3 112.5(11) . .
F2 C7 C3 113.2(11) . .
F1 C7 C3 111.3(11) . .
F4 C7 C3 117.9(13) . .
F2 C7 F5 121(2) . .
C3 C7 F5 108(2) . .
C26 O2 H2A 109.5 . .
C25 O1 H1 109.5 . .
O2 C26 H26A 109.5 . .
O2 C26 H26B 109.5 . .
H26A C26 H26B 109.5 . .
O2 C26 H26C 109.5 . .
H26A C26 H26C 109.5 . .
H26B C26 H26C 109.5 . .
O1 C25 H25A 109.5 . .
O1 C25 H25B 109.5 . .
H25A C25 H25B 109.5 . .
O1 C25 H25C 109.5 . .
H25A C25 H25C 109.5 . .
H25B C25 H25C 109.5 . .

loop_
_geom_bond_atom_site_label_1
_geom_bond_atom_site_label_2
_geom_bond_distance
_geom_bond_site_symmetry_2
Au1 C8 2.004(11) .
Au1 C1 2.056(11) .
Au1 Au1 3.30961(19) 4
Au1 Au1 3.30964(19) 4_455
C1 C2 1.384(16) .
C1 C6 1.388(16) .
C11 C10 1.395(15) .
C11 C12 1.404(17) .
C11 H11 0.9500 .
C8 N1 1.127(14) .
C2 C3 1.408(15) .
C2 H2 0.9500 .
N1 C9 1.408(13) .
C21 C20 1.368(19) .
C21 C22 1.409(18) .
C21 H21 0.9500 .
C6 C5 1.387(16) .
C6 H6 0.9500 .
C4 C3 1.358(16) .
C4 C5 1.393(17) .
C4 H4 0.9500 .
C3 C7 1.502(17) .
C14 C13 1.366(16) .
C14 C9 1.390(15) .
C14 H14 0.9500 .
C10 C9 1.396(15) .
C10 C15 1.492(15) .
C5 H5 0.9500 .
C12 C13 1.365(17) .
C12 H12 0.9500 .
C23 C22 1.358(15) .
C23 C24 1.426(16) .
C23 H23 0.9500 .
C22 H22 0.9500 .
C19 C24 1.403(16) .
C19 C18 1.405(17) .
C19 C20 1.437(16) .
C15 C16 1.358(16) .
C15 C24 1.435(15) .
C17 C18 1.366(17) .
C17 C16 1.407(17) .
C17 H17 0.9500 .
C20 H20 0.9500 .
C18 H18 0.9500 .
C13 H13 0.9500 .
C16 H16 0.9500 .
F1 C7 1.36(2) .
F2 C7 1.342(16) .
F3 C7 1.332(15) .
C7 F4 1.40(2) .
C7 F5 1.52(8) .
O2 C26 1.383(16) .
O2 H2A 0.8400 .
O1 C25 1.39(2) .
O1 H1 0.8400 .
C26 H26A 0.9800 .
C26 H26B 0.9800 .
C26 H26C 0.9800 .
C25 H25A 0.9800 .
C25 H25B 0.9800 .
C25 H25C 0.9800 .

loop_
_geom_hbond_atom_site_label_D
_geom_hbond_atom_site_label_H
_geom_hbond_atom_site_label_A
_geom_hbond_site_symmetry_A
_geom_hbond_distance_DA
_geom_hbond_distance_DH
_geom_hbond_distance_HA
_geom_hbond_angle_DHA
_geom_hbond_publ_flag
O2 H2A O1 2_665 2.64(2) 0.840 1.917(14) 143.3(9) no
O1 H1 O2 3_654 2.634(18) 0.840 2.116(12) 119.7(9) no

loop_
_geom_torsion_atom_site_label_1
_geom_torsion_atom_site_label_2
_geom_torsion_atom_site_label_3
_geom_torsion_atom_site_label_4
_geom_torsion
C6 C1 C2 C3 -1.8(16)
Au1 C1 C2 C3 174.6(8)
C2 C1 C6 C5 -0.1(16)
Au1 C1 C6 C5 -176.6(9)
C5 C4 C3 C2 0.7(17)
C5 C4 C3 C7 177.9(11)
C1 C2 C3 C4 1.6(17)
C1 C2 C3 C7 -175.7(10)
C12 C11 C10 C9 -1.4(17)
C12 C11 C10 C15 -178.6(11)
C1 C6 C5 C4 2.3(18)
C3 C4 C5 C6 -2.6(18)
C10 C11 C12 C13 1.6(18)
C13 C14 C9 C10 0.1(17)
C13 C14 C9 N1 -178.9(10)
C11 C10 C9 C14 0.6(16)
C15 C10 C9 C14 177.8(10)
C11 C10 C9 N1 179.6(9)
C15 C10 C9 N1 -3.2(16)
C24 C23 C22 C21 -0.6(17)
C20 C21 C22 C23 1.6(18)
C11 C10 C15 C16 118.4(13)
C9 C10 C15 C16 -58.6(15)
C11 C10 C15 C24 -60.0(15)
C9 C10 C15 C24 122.9(12)
C18 C19 C24 C23 -176.7(10)
C20 C19 C24 C23 3.0(15)
C18 C19 C24 C15 2.1(15)
C20 C19 C24 C15 -178.1(10)
C22 C23 C24 C19 -1.8(15)
C22 C23 C24 C15 179.4(11)
C16 C15 C24 C19 -3.4(15)
C10 C15 C24 C19 175.1(9)
C16 C15 C24 C23 175.4(10)
C10 C15 C24 C23 -6.1(16)
C22 C21 C20 C19 -0.3(17)
C24 C19 C20 C21 -2.0(16)
C18 C19 C20 C21 177.7(11)
C16 C17 C18 C19 -2.7(17)
C24 C19 C18 C17 1.0(17)
C20 C19 C18 C17 -178.8(11)
C11 C12 C13 C14 -0.9(18)
C9 C14 C13 C12 0.0(18)
C24 C15 C16 C17 1.7(17)
C10 C15 C16 C17 -176.8(10)
C18 C17 C16 C15 1.4(18)
C4 C3 C7 F3 15.4(17)
C2 C3 C7 F3 -167.3(10)
C4 C3 C7 F2 136.6(12)
C2 C3 C7 F2 -46.1(15)
C4 C3 C7 F1 -109.4(15)
C2 C3 C7 F1 67.9(15)
C4 C3 C7 F4 -44.6(19)
C2 C3 C7 F4 132.7(14)
C4 C3 C7 F5 -86(3)
C2 C3 C7 F5 91(3)
